data_4079492
loop_
_publ_author_name
'Leung, Wing-Por'
'Chiu, Wang-Kin'
'Mak, Thomas C. W.'

_publ_section_title
;
 Synthesis and Structural Characterization of Metallogermylenes,
 Cp-Substituted Germylene, and a Germanium(II)-Borane Adduct from
 Pyridyl-1-azaallyl Germanium(II) Chloride
;
_journal_issue 19
_journal_name_full Organometallics
_journal_page_first 6966
_journal_paper_doi 10.1021/om3007739
_journal_volume 31
_journal_year 2012
_chemical_formula_sum 'C27 H32 Ge Mo N2 O3 Si2'
_chemical_formula_weight 657.26
_chemical_name_systematic
; 
 ? 
;
_space_group_IT_number 9
_symmetry_cell_setting monoclinic
_symmetry_space_group_name_Hall 'C -2yc'
_symmetry_space_group_name_H-M 'C 1 c 1'
_atom_sites_solution_hydrogens geom
_atom_sites_solution_primary direct
_atom_sites_solution_secondary difmap
_audit_creation_method SHELXL-97
_cell_angle_alpha 90.00
_cell_angle_beta 94.579(3)
_cell_angle_gamma 90.00
_cell_formula_units_Z 8
_cell_length_a 14.921(2)
_cell_length_b 15.088(2)
_cell_length_c 26.873(4)
_cell_measurement_temperature 293(2)
_cell_volume 6030.6(14)
_computing_cell_refinement 'Bruker SMART'
_computing_data_collection 'Bruker SMART'
_computing_data_reduction 'Bruker SAINT'
_computing_molecular_graphics 'Bruker SHELXTL'
_computing_publication_material 'Bruker SHELXTL'
_computing_structure_refinement 'SHELXL-97 (Sheldrick, 1997)'
_computing_structure_solution 'SHELXS-97 (Sheldrick, 1990)'
_diffrn_ambient_temperature 293(2)
_diffrn_measured_fraction_theta_full 0.997
_diffrn_measured_fraction_theta_max 0.997
_diffrn_measurement_device_type 'CCD area detector'
_diffrn_measurement_method 'phi and omega scans'
_diffrn_radiation_monochromator graphite
_diffrn_radiation_source 'fine-focus sealed tube'
_diffrn_radiation_type MoK\a
_diffrn_radiation_wavelength 0.71073
_diffrn_reflns_av_R_equivalents 0.0373
_diffrn_reflns_av_sigmaI/netI 0.0570
_diffrn_reflns_limit_h_max 12
_diffrn_reflns_limit_h_min -19
_diffrn_reflns_limit_k_max 19
_diffrn_reflns_limit_k_min -19
_diffrn_reflns_limit_l_max 35
_diffrn_reflns_limit_l_min -30
_diffrn_reflns_number 20123
_diffrn_reflns_theta_full 28.04
_diffrn_reflns_theta_max 28.04
_diffrn_reflns_theta_min 1.52
_exptl_absorpt_coefficient_mu 1.521
_exptl_absorpt_correction_T_max 0.5813
_exptl_absorpt_correction_T_min 0.4622
_exptl_absorpt_correction_type none
_exptl_crystal_colour red
_exptl_crystal_density_diffrn 1.448
_exptl_crystal_density_method 'not measured'
_exptl_crystal_description block
_exptl_crystal_F_000 2672
_exptl_crystal_size_max 0.60
_exptl_crystal_size_mid 0.50
_exptl_crystal_size_min 0.40
_refine_diff_density_max 0.533
_refine_diff_density_min -0.446
_refine_diff_density_rms 0.081
_refine_ls_abs_structure_details 'Flack H D (1983), Acta Cryst. A39, 876-881'
_refine_ls_abs_structure_Flack 0.010(7)
_refine_ls_extinction_method none
_refine_ls_goodness_of_fit_ref 0.990
_refine_ls_hydrogen_treatment mixed
_refine_ls_matrix_type full
_refine_ls_number_parameters 649
_refine_ls_number_reflns 9597
_refine_ls_number_restraints 2
_refine_ls_restrained_S_all 0.990
_refine_ls_R_factor_all 0.0422
_refine_ls_R_factor_gt 0.0330
_refine_ls_shift/su_max 0.003
_refine_ls_shift/su_mean 0.000
_refine_ls_structure_factor_coef Fsqd
_refine_ls_weighting_details 'calc w=1/[\s^2^(Fo^2^)+(0.0382P)^2^+0.0000P] where P=(Fo^2^+2Fc^2^)/3'
_refine_ls_weighting_scheme calc
_refine_ls_wR_factor_gt 0.0774
_refine_ls_wR_factor_ref 0.0831
_reflns_number_gt 8336
_reflns_number_total 9597
_reflns_threshold_expression >2sigma(I)
_cod_data_source_file om3007739_si_001.cif
_cod_data_source_block p
_cod_depositor_comments
;
The following automatic conversions were performed:

'_symmetry_cell_setting' value 'Monoclinic' changed to 'monoclinic'
according to /home/saulius/struct/CIF-dictionaries/cif_core.dic
dictionary named 'cif_core.dic' version 2.4.2 from 2011-04-26.

Automatic conversion script
Id: cif_fix_values 1891 2012-01-12 08:04:46Z andrius 
;
_cod_original_cell_volume 6030.5(15)
_cod_original_sg_symbol_H-M Cc
_cod_database_code 4079492

loop_
_symmetry_equiv_pos_as_xyz
'x, y, z'
'x, -y, z+1/2'
'x+1/2, y+1/2, z'
'x+1/2, -y+1/2, z+1/2'

loop_
_atom_site_label
_atom_site_type_symbol
_atom_site_fract_x
_atom_site_fract_y
_atom_site_fract_z
_atom_site_U_iso_or_equiv
_atom_site_adp_type
_atom_site_occupancy
_atom_site_symmetry_multiplicity
_atom_site_calc_flag
_atom_site_refinement_flags
Mo1 Mo 0.51204(3) 0.96716(3) 1.023277(15) 0.04066(10) Uani 1 1 d .
Mo1' Mo 0.54090(3) 0.50242(3) 0.526661(16) 0.04316(10) Uani 1 1 d .
Ge1' Ge 0.37764(3) 0.48804(3) 0.574841(17) 0.03505(11) Uani 1 1 d .
Ge1 Ge 0.48712(3) 1.13718(3) 0.975888(17) 0.03616(11) Uani 1 1 d .
Si1 Si 0.65649(9) 1.04194(9) 0.82589(5) 0.0445(3) Uani 1 1 d .
Si1' Si 0.50899(10) 0.67367(9) 0.72157(5) 0.0502(3) Uani 1 1 d .
Si2 Si 0.33585(8) 1.17735(9) 0.88918(5) 0.0431(3) Uani 1 1 d .
Si2' Si 0.34585(9) 0.35318(8) 0.66186(5) 0.0418(3) Uani 1 1 d .
O1' O 0.5420(4) 0.6719(3) 0.59205(18) 0.0890(16) Uani 1 1 d .
O1 O 0.6742(4) 0.9807(3) 0.95748(19) 0.0851(15) Uani 1 1 d .
O2' O 0.5416(3) 0.3307(3) 0.59105(17) 0.0861(15) Uani 1 1 d .
O2 O 0.5173(6) 0.7777(3) 0.9783(3) 0.146(3) Uani 1 1 d .
O3 O 0.3304(3) 0.9718(3) 0.95788(17) 0.0752(13) Uani 1 1 d .
O3' O 0.7380(4) 0.5055(6) 0.5720(3) 0.158(4) Uani 1 1 d .
N1 N 0.6093(2) 1.1752(2) 0.95249(13) 0.0365(8) Uani 1 1 d .
N1' N 0.3459(2) 0.6128(2) 0.59912(13) 0.0368(8) Uani 1 1 d .
N2' N 0.3975(2) 0.4515(2) 0.64403(13) 0.0329(7) Uani 1 1 d .
N2 N 0.4410(2) 1.1292(2) 0.90646(13) 0.0339(7) Uani 1 1 d .
C1 C 0.6585(3) 1.2270(3) 0.98594(19) 0.0489(12) Uani 1 1 d .
H1A H 0.6405 1.2318 1.0182 0.059 Uiso 1 1 calc R
C1' C 0.2867(3) 0.6573(4) 0.56675(19) 0.0502(12) Uani 1 1 d .
H1'A H 0.2754 0.6358 0.5344 0.060 Uiso 1 1 calc R
C2' C 0.2436(4) 0.7323(4) 0.5803(2) 0.0628(15) Uani 1 1 d .
H2'A H 0.2053 0.7628 0.5573 0.075 Uiso 1 1 calc R
C2 C 0.7327(4) 1.2718(4) 0.9743(2) 0.0602(15) Uani 1 1 d .
H2A H 0.7656 1.3057 0.9982 0.072 Uiso 1 1 calc R
C3' C 0.2580(4) 0.7617(4) 0.6286(2) 0.0657(16) Uani 1 1 d .
H3'A H 0.2279 0.8116 0.6390 0.079 Uiso 1 1 calc R
C3 C 0.7583(4) 1.2662(4) 0.9263(2) 0.0631(16) Uani 1 1 d .
H3A H 0.8083 1.2971 0.9171 0.076 Uiso 1 1 calc R
C4 C 0.7090(3) 1.2144(3) 0.8922(2) 0.0519(12) Uani 1 1 d .
H4A H 0.7251 1.2116 0.8595 0.062 Uiso 1 1 calc R
C4' C 0.3169(4) 0.7172(3) 0.6613(2) 0.0523(12) Uani 1 1 d .
H4'A H 0.3259 0.7365 0.6942 0.063 Uiso 1 1 calc R
C5 C 0.6344(3) 1.1653(3) 0.90581(17) 0.0364(9) Uani 1 1 d .
C5' C 0.3639(3) 0.6427(3) 0.64597(17) 0.0397(10) Uani 1 1 d .
C6 C 0.5861(3) 1.1049(3) 0.87021(16) 0.0351(9) Uani 1 1 d .
C6' C 0.4321(3) 0.5983(3) 0.68026(16) 0.0354(9) Uani 1 1 d .
C7' C 0.5122(5) 0.7858(4) 0.6919(2) 0.0671(16) Uani 1 1 d .
H7'A H 0.5507 0.8242 0.7125 0.101 Uiso 1 1 calc R
H7'B H 0.4526 0.8102 0.6883 0.101 Uiso 1 1 calc R
H7'C H 0.5351 0.7806 0.6596 0.101 Uiso 1 1 calc R
C7 C 0.7737(4) 1.0272(5) 0.8554(2) 0.0668(16) Uani 1 1 d .
H7A H 0.7717 0.9959 0.8864 0.100 Uiso 1 1 calc R
H7B H 0.8009 1.0842 0.8615 0.100 Uiso 1 1 calc R
H7C H 0.8085 0.9938 0.8333 0.100 Uiso 1 1 calc R
C8 C 0.6663(4) 1.1019(5) 0.7658(2) 0.0694(16) Uani 1 1 d .
H8A H 0.6075 1.1111 0.7495 0.104 Uiso 1 1 calc R
H8B H 0.7016 1.0673 0.7446 0.104 Uiso 1 1 calc R
H8C H 0.6949 1.1582 0.7724 0.104 Uiso 1 1 calc R
C8' C 0.4691(6) 0.6918(5) 0.7856(2) 0.088(2) Uani 1 1 d .
H8'A H 0.5107 0.7297 0.8045 0.132 Uiso 1 1 calc R
H8'B H 0.4656 0.6358 0.8023 0.132 Uiso 1 1 calc R
H8'C H 0.4108 0.7190 0.7825 0.132 Uiso 1 1 calc R
C9' C 0.6272(4) 0.6317(5) 0.7272(3) 0.088(2) Uani 1 1 d .
H9'A H 0.6641 0.6706 0.7484 0.132 Uiso 1 1 calc R
H9'B H 0.6497 0.6297 0.6947 0.132 Uiso 1 1 calc R
H9'C H 0.6286 0.5732 0.7413 0.132 Uiso 1 1 calc R
C9 C 0.6154(4) 0.9268(4) 0.8145(2) 0.0657(15) Uani 1 1 d .
H9A H 0.5551 0.9284 0.7991 0.099 Uiso 1 1 calc R
H9B H 0.6161 0.8957 0.8457 0.099 Uiso 1 1 calc R
H9C H 0.6537 0.8970 0.7928 0.099 Uiso 1 1 calc R
C10 C 0.4949(3) 1.0942(3) 0.87113(15) 0.0335(9) Uani 1 1 d .
C10' C 0.4407(3) 0.5086(3) 0.67894(15) 0.0341(9) Uani 1 1 d .
C11' C 0.4972(3) 0.4638(3) 0.72042(17) 0.0389(10) Uani 1 1 d .
C11 C 0.4449(3) 1.0433(3) 0.82970(17) 0.0382(9) Uani 1 1 d .
C12 C 0.4404(4) 1.0747(4) 0.78104(18) 0.0509(12) Uani 1 1 d .
H12A H 0.4685 1.1278 0.7740 0.061 Uiso 1 1 calc R
C12' C 0.4746(4) 0.4715(4) 0.76906(19) 0.0514(12) Uani 1 1 d .
H12B H 0.4241 0.5038 0.7762 0.062 Uiso 1 1 calc R
C13' C 0.5277(6) 0.4304(5) 0.8073(2) 0.084(2) Uani 1 1 d .
H13A H 0.5128 0.4363 0.8401 0.101 Uiso 1 1 calc R
C13 C 0.3942(5) 1.0277(5) 0.7428(2) 0.0702(17) Uani 1 1 d .
H13B H 0.3913 1.0489 0.7102 0.084 Uiso 1 1 calc R
C14 C 0.3531(5) 0.9503(5) 0.7534(3) 0.080(2) Uani 1 1 d .
H14A H 0.3215 0.9191 0.7278 0.096 Uiso 1 1 calc R
C14' C 0.6003(6) 0.3822(6) 0.7977(3) 0.098(3) Uani 1 1 d .
H14B H 0.6348 0.3549 0.8237 0.117 Uiso 1 1 calc R
C15 C 0.3574(4) 0.9175(4) 0.8006(3) 0.0691(17) Uani 1 1 d .
H15A H 0.3299 0.8638 0.8069 0.083 Uiso 1 1 calc R
C15' C 0.6228(4) 0.3734(5) 0.7503(3) 0.089(2) Uani 1 1 d .
H15B H 0.6732 0.3403 0.7440 0.106 Uiso 1 1 calc R
C16 C 0.4028(3) 0.9638(3) 0.8398(2) 0.0500(12) Uani 1 1 d .
H16A H 0.4049 0.9419 0.8723 0.060 Uiso 1 1 calc R
C16' C 0.5716(3) 0.4134(4) 0.7103(2) 0.0580(14) Uani 1 1 d .
H16B H 0.5872 0.4064 0.6777 0.070 Uiso 1 1 calc R
C17' C 0.2628(4) 0.3825(5) 0.7070(3) 0.0713(17) Uani 1 1 d .
H17A H 0.2231 0.4276 0.6928 0.107 Uiso 1 1 calc R
H17B H 0.2937 0.4041 0.7372 0.107 Uiso 1 1 calc R
H17C H 0.2285 0.3309 0.7142 0.107 Uiso 1 1 calc R
C17 C 0.3545(5) 1.2689(4) 0.8451(3) 0.079(2) Uani 1 1 d .
H17D H 0.4004 1.3078 0.8597 0.118 Uiso 1 1 calc R
H17E H 0.2997 1.3016 0.8384 0.118 Uiso 1 1 calc R
H17F H 0.3732 1.2449 0.8146 0.118 Uiso 1 1 calc R
C18 C 0.2464(4) 1.1032(4) 0.8605(2) 0.0643(16) Uani 1 1 d .
H18A H 0.2361 1.0557 0.8830 0.097 Uiso 1 1 calc R
H18B H 0.2651 1.0794 0.8298 0.097 Uiso 1 1 calc R
H18C H 0.1919 1.1364 0.8537 0.097 Uiso 1 1 calc R
C18' C 0.4200(5) 0.2643(4) 0.6909(2) 0.0697(17) Uani 1 1 d .
H18D H 0.4522 0.2868 0.7206 0.105 Uiso 1 1 calc R
H18E H 0.4621 0.2458 0.6678 0.105 Uiso 1 1 calc R
H18F H 0.3839 0.2146 0.6993 0.105 Uiso 1 1 calc R
C19' C 0.2873(5) 0.3027(4) 0.6057(2) 0.078(2) Uani 1 1 d .
H19A H 0.2475 0.3455 0.5893 0.117 Uiso 1 1 calc R
H19B H 0.2531 0.2525 0.6153 0.117 Uiso 1 1 calc R
H19C H 0.3306 0.2840 0.5834 0.117 Uiso 1 1 calc R
C19 C 0.2922(4) 1.2230(5) 0.9467(3) 0.083(2) Uani 1 1 d .
H19D H 0.3366 1.2613 0.9632 0.125 Uiso 1 1 calc R
H19E H 0.2793 1.1752 0.9687 0.125 Uiso 1 1 calc R
H19F H 0.2382 1.2560 0.9381 0.125 Uiso 1 1 calc R
C20 C 0.6011(4) 0.9844(5) 1.1003(2) 0.0651(16) Uani 1 1 d .
H20A H 0.6669 0.9831 1.1049 0.078 Uiso 1 1 calc R
C20' C 0.5123(4) 0.5835(4) 0.4515(2) 0.0600(15) Uani 1 1 d .
H20B H 0.5140 0.6481 0.4481 0.072 Uiso 1 1 calc R
C21' C 0.5839(5) 0.5250(5) 0.4455(2) 0.0673(16) Uani 1 1 d .
H21A H 0.6441 0.5420 0.4369 0.081 Uiso 1 1 calc R
C21 C 0.5471(4) 1.0604(4) 1.0926(2) 0.0591(14) Uani 1 1 d .
H21B H 0.5691 1.1215 1.0911 0.071 Uiso 1 1 calc R
C22 C 0.4571(4) 1.0352(5) 1.0929(2) 0.0627(15) Uani 1 1 d .
H22A H 0.4058 1.0759 1.0919 0.075 Uiso 1 1 calc R
C22' C 0.5520(5) 0.4384(4) 0.4485(2) 0.0689(17) Uani 1 1 d .
H22B H 0.5857 0.3845 0.4418 0.083 Uiso 1 1 calc R
C23' C 0.4607(5) 0.4421(4) 0.4564(2) 0.0633(15) Uani 1 1 d .
H23A H 0.4199 0.3912 0.4564 0.076 Uiso 1 1 calc R
C23 C 0.4527(4) 0.9442(5) 1.1007(2) 0.0630(15) Uani 1 1 d .
H23B H 0.3986 0.9101 1.1065 0.076 Uiso 1 1 calc R
C24' C 0.4351(4) 0.5317(4) 0.4579(2) 0.0611(15) Uani 1 1 d .
H24A H 0.3738 0.5541 0.4598 0.073 Uiso 1 1 calc R
C24 C 0.5426(5) 0.9120(5) 1.1051(2) 0.0693(17) Uani 1 1 d .
H24B H 0.5610 0.8513 1.1139 0.083 Uiso 1 1 calc R
C25' C 0.5369(4) 0.6060(4) 0.57115(19) 0.0562(14) Uani 1 1 d .
C25 C 0.6100(4) 0.9806(4) 0.9792(2) 0.0568(14) Uani 1 1 d .
C26' C 0.5395(4) 0.3971(4) 0.5692(2) 0.0588(14) Uani 1 1 d .
C26 C 0.5143(5) 0.8478(4) 0.9958(2) 0.0756(19) Uani 1 1 d .
C27 C 0.4012(4) 0.9717(3) 0.9801(2) 0.0539(13) Uani 1 1 d .
C27' C 0.6655(5) 0.5038(6) 0.5546(3) 0.090(2) Uani 1 1 d .

loop_
_atom_site_aniso_label
_atom_site_aniso_U_11
_atom_site_aniso_U_22
_atom_site_aniso_U_33
_atom_site_aniso_U_23
_atom_site_aniso_U_13
_atom_site_aniso_U_12
Mo1 0.0515(2) 0.03859(19) 0.03224(19) 0.00352(16) 0.00586(15) -0.00129(17)
Mo1' 0.03594(19) 0.0639(3) 0.03029(19) 0.00150(17) 0.00697(14) 0.00537(16)
Ge1' 0.0316(2) 0.0458(3) 0.0274(2) 0.00091(19) 0.00023(17) 0.00205(19)
Ge1 0.0442(3) 0.0346(2) 0.0298(2) -0.00361(18) 0.00409(17) -0.00020(19)
Si1 0.0426(7) 0.0507(7) 0.0414(7) -0.0007(6) 0.0118(5) 0.0053(6)
Si1' 0.0639(9) 0.0448(7) 0.0402(7) 0.0009(6) -0.0064(6) -0.0151(6)
Si2 0.0361(6) 0.0518(7) 0.0416(7) -0.0011(6) 0.0047(5) 0.0080(5)
Si2' 0.0505(7) 0.0384(6) 0.0365(6) -0.0003(5) 0.0036(5) -0.0075(5)
O1' 0.109(4) 0.090(3) 0.072(3) -0.035(3) 0.036(3) -0.046(3)
O1 0.087(3) 0.096(3) 0.077(3) 0.032(3) 0.040(3) 0.041(3)
O2' 0.111(4) 0.086(3) 0.064(3) 0.025(3) 0.030(2) 0.056(3)
O2 0.252(9) 0.040(3) 0.144(6) -0.024(3) 0.009(6) 0.001(4)
O3 0.073(3) 0.092(3) 0.057(3) 0.016(2) -0.015(2) -0.038(2)
O3' 0.036(3) 0.307(12) 0.128(6) 0.015(6) -0.005(3) -0.002(4)
N1 0.042(2) 0.0338(18) 0.0331(18) 0.0011(15) -0.0034(14) -0.0031(15)
N1' 0.0350(19) 0.044(2) 0.0324(19) 0.0069(16) 0.0059(14) 0.0053(15)
N2' 0.0362(18) 0.0357(18) 0.0267(17) 0.0010(14) 0.0023(13) -0.0004(14)
N2 0.0330(18) 0.0394(19) 0.0293(18) -0.0047(15) 0.0026(14) -0.0002(14)
C1 0.059(3) 0.048(3) 0.039(3) 0.000(2) -0.008(2) -0.008(2)
C1' 0.042(3) 0.064(3) 0.045(3) 0.014(2) 0.003(2) 0.014(2)
C2' 0.062(3) 0.066(3) 0.060(4) 0.018(3) 0.007(3) 0.030(3)
C2 0.065(4) 0.058(3) 0.054(3) -0.001(3) -0.015(3) -0.024(3)
C3' 0.071(4) 0.060(3) 0.068(4) 0.001(3) 0.015(3) 0.029(3)
C3 0.060(3) 0.055(3) 0.073(4) 0.007(3) -0.005(3) -0.025(3)
C4 0.050(3) 0.054(3) 0.052(3) 0.008(2) 0.008(2) -0.015(2)
C4' 0.055(3) 0.051(3) 0.052(3) 0.000(2) 0.008(2) 0.016(2)
C5 0.035(2) 0.033(2) 0.041(2) 0.0061(18) 0.0009(17) 0.0014(17)
C5' 0.042(2) 0.043(2) 0.035(2) 0.0067(19) 0.0088(18) -0.0002(19)
C6 0.041(2) 0.031(2) 0.033(2) 0.0022(17) 0.0006(17) 0.0002(17)
C6' 0.035(2) 0.036(2) 0.034(2) 0.0027(17) 0.0006(16) 0.0003(17)
C7' 0.089(4) 0.053(3) 0.059(4) 0.005(3) 0.001(3) -0.019(3)
C7 0.043(3) 0.089(4) 0.069(4) -0.001(3) 0.012(3) 0.011(3)
C8 0.072(4) 0.085(4) 0.054(3) 0.007(3) 0.024(3) 0.009(3)
C8' 0.149(7) 0.067(4) 0.050(4) -0.013(3) 0.010(4) -0.031(4)
C9' 0.068(4) 0.082(5) 0.108(6) 0.016(4) -0.032(4) -0.029(3)
C9 0.069(4) 0.059(3) 0.071(4) -0.015(3) 0.020(3) 0.014(3)
C10 0.036(2) 0.033(2) 0.030(2) 0.0031(17) 0.0010(16) 0.0011(16)
C10' 0.032(2) 0.044(2) 0.027(2) 0.0000(17) 0.0036(16) -0.0007(17)
C11' 0.036(2) 0.041(2) 0.038(2) 0.0068(19) -0.0049(18) -0.0066(18)
C11 0.037(2) 0.041(2) 0.036(2) -0.0061(19) 0.0028(17) 0.0004(18)
C12 0.056(3) 0.060(3) 0.036(3) -0.002(2) 0.000(2) 0.004(2)
C12' 0.062(3) 0.055(3) 0.037(3) 0.005(2) -0.004(2) -0.011(2)
C13' 0.113(6) 0.098(5) 0.037(3) 0.026(3) -0.019(3) -0.033(5)
C13 0.082(4) 0.082(4) 0.044(3) -0.010(3) -0.012(3) 0.001(3)
C14 0.079(5) 0.083(5) 0.074(5) -0.039(4) -0.014(4) -0.003(4)
C14' 0.099(6) 0.108(6) 0.078(6) 0.047(5) -0.041(4) 0.003(5)
C15 0.069(4) 0.059(4) 0.078(5) -0.022(3) 0.001(3) -0.020(3)
C15' 0.056(4) 0.089(5) 0.115(7) 0.033(5) -0.029(4) 0.014(3)
C16 0.048(3) 0.050(3) 0.052(3) -0.005(2) 0.007(2) -0.005(2)
C16' 0.045(3) 0.068(4) 0.059(3) 0.012(3) -0.008(2) 0.008(2)
C17' 0.058(4) 0.085(4) 0.074(4) -0.004(3) 0.027(3) -0.017(3)
C17 0.089(5) 0.058(4) 0.089(5) 0.023(3) 0.000(4) 0.021(3)
C18 0.043(3) 0.083(4) 0.066(4) -0.001(3) -0.003(3) 0.001(3)
C18' 0.101(5) 0.044(3) 0.062(4) 0.012(3) -0.005(3) -0.003(3)
C19' 0.109(5) 0.059(4) 0.063(4) -0.010(3) -0.013(4) -0.034(4)
C19 0.056(4) 0.124(6) 0.070(4) -0.038(4) 0.007(3) 0.032(4)
C20 0.047(3) 0.099(5) 0.049(3) -0.007(3) -0.005(2) 0.005(3)
C20' 0.088(4) 0.052(3) 0.040(3) 0.009(2) 0.000(3) -0.002(3)
C21' 0.072(4) 0.094(5) 0.039(3) 0.003(3) 0.021(3) -0.005(3)
C21 0.068(4) 0.072(4) 0.038(3) -0.014(3) 0.006(2) -0.011(3)
C22 0.055(3) 0.093(5) 0.040(3) -0.004(3) 0.007(2) 0.014(3)
C22' 0.097(5) 0.069(4) 0.044(3) -0.004(3) 0.022(3) 0.021(3)
C23' 0.093(5) 0.058(3) 0.038(3) -0.005(2) -0.003(3) -0.014(3)
C23 0.059(3) 0.086(4) 0.045(3) 0.016(3) 0.010(2) -0.014(3)
C24' 0.061(4) 0.087(4) 0.034(3) -0.003(3) -0.003(2) 0.006(3)
C24 0.090(5) 0.076(4) 0.041(3) 0.017(3) 0.000(3) 0.011(3)
C25' 0.051(3) 0.083(4) 0.036(3) -0.007(3) 0.016(2) -0.020(3)
C25 0.070(4) 0.055(3) 0.047(3) 0.015(2) 0.017(3) 0.021(3)
C26' 0.055(3) 0.082(4) 0.040(3) 0.008(3) 0.012(2) 0.031(3)
C26 0.122(6) 0.045(3) 0.058(4) 0.006(3) 0.004(4) -0.002(3)
C27 0.072(4) 0.049(3) 0.041(3) 0.005(2) 0.005(3) -0.023(2)
C27' 0.048(4) 0.159(8) 0.063(4) 0.007(4) 0.013(3) 0.000(4)

loop_
_atom_type_symbol
_atom_type_description
_atom_type_scat_dispersion_real
_atom_type_scat_dispersion_imag
_atom_type_scat_source
C C 0.0033 0.0016 'International Tables Vol C Tables 4.2.6.8 and 6.1.1.4'
H H 0.0000 0.0000 'International Tables Vol C Tables 4.2.6.8 and 6.1.1.4'
N N 0.0061 0.0033 'International Tables Vol C Tables 4.2.6.8 and 6.1.1.4'
Si Si 0.0817 0.0704 'International Tables Vol C Tables 4.2.6.8 and 6.1.1.4'
Ge Ge 0.1547 1.8001 'International Tables Vol C Tables 4.2.6.8 and 6.1.1.4'
Mo Mo -1.6832 0.6857 'International Tables Vol C Tables 4.2.6.8 and 6.1.1.4'
O O 0.0106 0.0060 'International Tables Vol C Tables 4.2.6.8 and 6.1.1.4'

loop_
_geom_angle_atom_site_label_1
_geom_angle_atom_site_label_2
_geom_angle_atom_site_label_3
_geom_angle
C27 Mo1 C26 81.1(3)
C27 Mo1 C25 106.0(2)
C26 Mo1 C25 80.2(3)
C27 Mo1 C22 97.2(2)
C26 Mo1 C22 136.6(3)
C25 Mo1 C22 139.7(3)
C27 Mo1 C23 99.8(2)
C26 Mo1 C23 102.6(3)
C25 Mo1 C23 154.1(2)
C22 Mo1 C23 34.5(2)
C27 Mo1 C24 131.3(2)
C26 Mo1 C24 91.1(3)
C25 Mo1 C24 120.0(2)
C22 Mo1 C24 57.6(2)
C23 Mo1 C24 35.2(2)
C27 Mo1 C21 125.1(2)
C26 Mo1 C21 147.3(2)
C25 Mo1 C21 106.6(2)
C22 Mo1 C21 34.6(2)
C23 Mo1 C21 57.6(2)
C24 Mo1 C21 57.4(2)
C27 Mo1 C20 154.6(2)
C26 Mo1 C20 113.9(3)
C25 Mo1 C20 97.0(3)
C22 Mo1 C20 57.6(2)
C23 Mo1 C20 58.0(2)
C24 Mo1 C20 34.6(2)
C21 Mo1 C20 34.5(2)
C27 Mo1 Ge1 68.31(15)
C26 Mo1 Ge1 131.49(19)
C25 Mo1 Ge1 73.55(15)
C22 Mo1 Ge1 85.50(17)
C23 Mo1 Ge1 118.60(17)
C24 Mo1 Ge1 137.35(17)
C21 Mo1 Ge1 80.24(16)
C20 Mo1 Ge1 109.30(17)
C27' Mo1' C26' 80.7(3)
C27' Mo1' C25' 80.3(3)
C26' Mo1' C25' 106.7(2)
C27' Mo1' C22' 102.6(3)
C26' Mo1' C22' 101.3(2)
C25' Mo1' C22' 152.0(2)
C27' Mo1' C23' 136.6(3)
C26' Mo1' C23' 97.3(2)
C25' Mo1' C23' 139.5(2)
C22' Mo1' C23' 34.8(2)
C27' Mo1' C21' 91.9(3)
C26' Mo1' C21' 132.6(2)
C25' Mo1' C21' 118.2(2)
C22' Mo1' C21' 34.7(2)
C23' Mo1' C21' 57.7(2)
C27' Mo1' C20' 115.1(3)
C26' Mo1' C20' 155.0(2)
C25' Mo1' C20' 95.5(2)
C22' Mo1' C20' 57.8(2)
C23' Mo1' C20' 57.8(2)
C21' Mo1' C20' 34.7(2)
C27' Mo1' C24' 148.5(3)
C26' Mo1' C24' 124.6(2)
C25' Mo1' C24' 105.9(2)
C22' Mo1' C24' 57.7(2)
C23' Mo1' C24' 34.7(2)
C21' Mo1' C24' 57.6(2)
C20' Mo1' C24' 34.7(2)
C27' Mo1' Ge1' 130.4(2)
C26' Mo1' Ge1' 67.93(15)
C25' Mo1' Ge1' 73.57(15)
C22' Mo1' Ge1' 120.10(19)
C23' Mo1' Ge1' 86.36(18)
C21' Mo1' Ge1' 137.61(17)
C20' Mo1' Ge1' 108.87(16)
C24' Mo1' Ge1' 80.11(15)
N2' Ge1' N1' 88.70(14)
N2' Ge1' Mo1' 112.66(11)
N1' Ge1' Mo1' 107.47(10)
N2 Ge1 N1 88.74(14)
N2 Ge1 Mo1 113.22(11)
N1 Ge1 Mo1 107.34(10)
C9 Si1 C8 111.0(3)
C9 Si1 C7 104.1(3)
C8 Si1 C7 106.7(3)
C9 Si1 C6 112.2(2)
C8 Si1 C6 112.6(2)
C7 Si1 C6 109.7(2)
C9' Si1' C7' 106.5(3)
C9' Si1' C8' 109.9(4)
C7' Si1' C8' 106.2(3)
C9' Si1' C6' 111.4(3)
C7' Si1' C6' 109.0(2)
C8' Si1' C6' 113.5(3)
N2 Si2 C17 107.4(3)
N2 Si2 C19 107.3(2)
C17 Si2 C19 109.6(4)
N2 Si2 C18 117.2(2)
C17 Si2 C18 108.8(3)
C19 Si2 C18 106.3(3)
N2' Si2' C19' 108.4(2)
N2' Si2' C17' 107.9(3)
C19' Si2' C17' 109.5(3)
N2' Si2' C18' 117.5(2)
C19' Si2' C18' 105.8(3)
C17' Si2' C18' 107.6(3)
C5 N1 C1 120.3(4)
C5 N1 Ge1 125.0(3)
C1 N1 Ge1 113.8(3)
C5' N1' C1' 120.1(4)
C5' N1' Ge1' 124.8(3)
C1' N1' Ge1' 113.7(3)
C10' N2' Si2' 121.8(3)
C10' N2' Ge1' 119.8(3)
Si2' N2' Ge1' 117.69(18)
C10 N2 Si2 121.8(3)
C10 N2 Ge1 119.9(3)
Si2 N2 Ge1 117.97(19)
C2 C1 N1 122.8(5)
C2' C1' N1' 122.2(5)
C1' C2' C3' 118.6(5)
C1 C2 C3 118.6(4)
C4' C3' C2' 119.5(5)
C4 C3 C2 119.1(5)
C3 C4 C5 121.2(5)
C3' C4' C5' 120.9(5)
N1 C5 C4 117.9(4)
N1 C5 C6 121.2(4)
C4 C5 C6 120.9(4)
N1' C5' C4' 118.5(4)
N1' C5' C6' 120.5(4)
C4' C5' C6' 121.0(4)
C10 C6 C5 119.8(4)
C10 C6 Si1 123.4(3)
C5 C6 Si1 116.8(3)
C10' C6' C5' 119.8(4)
C10' C6' Si1' 123.7(3)
C5' C6' Si1' 116.4(3)
C6 C10 N2 126.4(4)
C6 C10 C11 118.8(4)
N2 C10 C11 114.8(4)
C6' C10' N2' 126.4(4)
C6' C10' C11' 118.4(4)
N2' C10' C11' 115.1(4)
C12' C11' C16' 119.3(4)
C12' C11' C10' 120.0(4)
C16' C11' C10' 120.7(4)
C12 C11 C16 119.4(4)
C12 C11 C10 120.5(4)
C16 C11 C10 120.1(4)
C13 C12 C11 120.5(6)
C11' C12' C13' 119.6(6)
C14' C13' C12' 121.2(7)
C14 C13 C12 119.3(6)
C15 C14 C13 121.4(6)
C13' C14' C15' 119.9(6)
C14 C15 C16 120.5(6)
C14' C15' C16' 121.2(7)
C11 C16 C15 118.9(5)
C11' C16' C15' 118.7(6)
C21 C20 C24 107.1(6)
C21 C20 Mo1 71.9(3)
C24 C20 Mo1 71.9(3)
C21' C20' C24' 107.6(5)
C21' C20' Mo1' 71.7(3)
C24' C20' Mo1' 72.8(3)
C22' C21' C20' 108.4(6)
C22' C21' Mo1' 72.0(3)
C20' C21' Mo1' 73.6(3)
C22 C21 C20 108.5(6)
C22 C21 Mo1 71.9(3)
C20 C21 Mo1 73.6(3)
C23 C22 C21 109.1(5)
C23 C22 Mo1 73.2(3)
C21 C22 Mo1 73.6(3)
C21' C22' C23' 108.2(6)
C21' C22' Mo1' 73.2(3)
C23' C22' Mo1' 72.9(3)
C22' C23' C24' 108.3(6)
C22' C23' Mo1' 72.3(3)
C24' C23' Mo1' 74.0(3)
C22 C23 C24 107.1(5)
C22 C23 Mo1 72.3(3)
C24 C23 Mo1 72.8(3)
C23' C24' C20' 107.5(5)
C23' C24' Mo1' 71.2(3)
C20' C24' Mo1' 72.5(3)
C20 C24 C23 108.3(6)
C20 C24 Mo1 73.6(3)
C23 C24 Mo1 72.0(3)
O1' C25' Mo1' 170.0(5)
O1 C25 Mo1 170.8(5)
O2' C26' Mo1' 174.0(5)
O2 C26 Mo1 178.0(8)
O3 C27 Mo1 173.7(5)
O3' C27' Mo1' 178.4(8)

loop_
_geom_bond_atom_site_label_1
_geom_bond_atom_site_label_2
_geom_bond_distance
Mo1 C27 1.944(6)
Mo1 C26 1.948(6)
Mo1 C25 1.963(6)
Mo1 C22 2.339(6)
Mo1 C23 2.350(6)
Mo1 C24 2.360(6)
Mo1 C21 2.360(5)
Mo1 C20 2.382(6)
Mo1 Ge1 2.8749(7)
Mo1' C27' 1.949(7)
Mo1' C26' 1.959(6)
Mo1' C25' 1.972(6)
Mo1' C22' 2.331(6)
Mo1' C23' 2.338(5)
Mo1' C21' 2.346(6)
Mo1' C20' 2.370(5)
Mo1' C24' 2.374(5)
Mo1' Ge1' 2.8568(7)
Ge1' N2' 1.939(3)
Ge1' N1' 2.059(4)
Ge1 N2 1.940(3)
Ge1 N1 2.057(4)
Si1 C9 1.859(6)
Si1 C8 1.867(6)
Si1 C7 1.875(6)
Si1 C6 1.904(5)
Si1' C9' 1.869(7)
Si1' C7' 1.873(6)
Si1' C8' 1.884(7)
Si1' C6' 1.907(4)
Si2 N2 1.758(4)
Si2 C17 1.855(6)
Si2 C19 1.858(6)
Si2 C18 1.860(6)
Si2' N2' 1.757(4)
Si2' C19' 1.846(6)
Si2' C17' 1.855(6)
Si2' C18' 1.870(6)
O1' C25' 1.142(7)
O1 C25 1.161(7)
O2' C26' 1.160(7)
O2 C26 1.160(8)
O3 C27 1.171(7)
O3' C27' 1.144(9)
N1 C5 1.346(6)
N1 C1 1.361(6)
N1' C5' 1.345(6)
N1' C1' 1.366(5)
N2' C10' 1.392(5)
N2 C10 1.396(5)
C1 C2 1.355(7)
C1' C2' 1.365(8)
C2' C3' 1.372(9)
C2 C3 1.376(9)
C3' C4' 1.370(7)
C3 C4 1.374(7)
C4 C5 1.409(6)
C4' C5' 1.404(7)
C5 C6 1.468(6)
C5' C6' 1.477(6)
C6 C10 1.372(6)
C6' C10' 1.361(6)
C10 C11 1.502(6)
C10' C11' 1.503(6)
C11' C12' 1.381(7)
C11' C16' 1.391(7)
C11 C12 1.388(7)
C11 C16 1.391(7)
C12 C13 1.387(8)
C12' C13' 1.392(8)
C13' C14' 1.347(12)
C13 C14 1.360(11)
C14 C15 1.359(10)
C14' C15' 1.350(12)
C15 C16 1.393(7)
C15' C16' 1.404(8)
C20 C21 1.407(9)
C20 C24 1.410(9)
C20' C21' 1.405(9)
C20' C24' 1.414(8)
C21' C22' 1.396(9)
C21 C22 1.397(8)
C22 C23 1.390(9)
C22' C23' 1.396(9)
C23' C24' 1.407(9)
C23 C24 1.423(9)
